data_7714383
loop_
_publ_author_name
'Finke, Sebastian'
'Stammler, Anja'
'Oldengott, Jan'
'Walleck, Stephan'
'Glaser, Thorsten'

_publ_section_title
;
 Direct and Remote Control on Electronic Structures and Redox Potentials
 in \m-Oxo Diferric Complexes
;
_journal_name_full 'Dalton Transactions'
_journal_paper_doi 10.1039/D3DT02734A
_journal_year 2023
_chemical_formula_moiety 'C48 H72 Fe2 N8 O9, 2(Cl O4), C2 H3 N'
_chemical_formula_sum 'C50 H75 Cl2 Fe2 N9 O17'
_chemical_formula_weight 1256.79
_space_group_crystal_system monoclinic
_space_group_IT_number 14
_space_group_name_Hall '-P 2ybc'
_space_group_name_H-M_alt 'P 1 21/c 1'
_atom_sites_solution_hydrogens geom
_atom_sites_solution_primary dual
_atom_sites_solution_secondary difmap
_audit_creation_date 2022-02-25
_audit_creation_method
;
Olex2 1.5-alpha
(compiled 2021.12.21 svn.raa29eb21 for OlexSys, GUI svn.r6440)
;
_audit_update_record
;
2023-08-17 deposited with the CCDC.	2023-11-03 downloaded from the CCDC.
;
_cell_angle_alpha 90
_cell_angle_beta 103.358(2)
_cell_angle_gamma 90
_cell_formula_units_Z 4
_cell_length_a 19.5346(8)
_cell_length_b 13.2801(6)
_cell_length_c 22.9179(11)
_cell_measurement_reflns_used 9749
_cell_measurement_temperature 100(2)
_cell_measurement_theta_max 29.055
_cell_measurement_theta_min 2.188
_cell_volume 5784.5(5)
_computing_cell_refinement 'SAINT V8.40A (Bruker, 2019)'
_computing_data_collection 'APEX4 v2021.10-0 (Bruker AXS, 2021)'
_computing_data_reduction 'SAINT V8.40A (Bruker, 2019)'
_computing_molecular_graphics 'Olex2 1.5-alpha (Dolomanov et al., 2009)'
_computing_publication_material 'Olex2 1.5-alpha (Dolomanov et al., 2009)'
_computing_structure_refinement 'SHELXL 2018/3 (Sheldrick, 2015)'
_computing_structure_solution 'SHELXT 2018/1 (Sheldrick, 2015)'
_diffrn_ambient_temperature 100(2)
_diffrn_detector 'CCD area detector'
_diffrn_detector_area_resol_mean 7.9
_diffrn_detector_type 'Bruker APEX II area detector'
_diffrn_measured_fraction_theta_full 1.000
_diffrn_measured_fraction_theta_max 1.000
_diffrn_measurement_device '\k-geometry diffractometer'
_diffrn_measurement_device_type 'Bruker KAPPA APEX Duo'
_diffrn_measurement_method '\w and \f scans'
_diffrn_radiation_monochromator 'graphite monochromator'
_diffrn_radiation_probe x-ray
_diffrn_radiation_type MoK\a
_diffrn_radiation_wavelength 0.71073
_diffrn_reflns_av_R_equivalents 0.0513
_diffrn_reflns_av_unetI/netI 0.0294
_diffrn_reflns_Laue_measured_fraction_full 1.000
_diffrn_reflns_Laue_measured_fraction_max 1.000
_diffrn_reflns_limit_h_max 27
_diffrn_reflns_limit_h_min -27
_diffrn_reflns_limit_k_max 18
_diffrn_reflns_limit_k_min -18
_diffrn_reflns_limit_l_max 32
_diffrn_reflns_limit_l_min -32
_diffrn_reflns_number 171985
_diffrn_reflns_point_group_measured_fraction_full 1.000
_diffrn_reflns_point_group_measured_fraction_max 1.000
_diffrn_reflns_theta_full 25.242
_diffrn_reflns_theta_max 30.034
_diffrn_reflns_theta_min 1.071
_diffrn_source 'fine-focus sealed tube'
_diffrn_source_current 30.0
_diffrn_source_power 1.5
_diffrn_source_type 'Bruker KAPPA APEX Duo'
_diffrn_source_voltage 50.0
_diffrn_standards_decay_% 0
_diffrn_standards_interval_count 0
_diffrn_standards_interval_time 0
_diffrn_standards_number 0
_exptl_absorpt_coefficient_mu 0.670
_exptl_absorpt_correction_T_max 0.7460
_exptl_absorpt_correction_T_min 0.6976
_exptl_absorpt_correction_type multi-scan
_exptl_absorpt_process_details
;
SADABS-2016/2 (Bruker,2016/2) was used for absorption correction.
wR2(int) was 0.0544 before and 0.0488 after correction.
The Ratio of minimum to maximum transmission is 0.9351.
The \l/2 correction factor is 0.00150.
;
_exptl_crystal_colour brown
_exptl_crystal_colour_primary brown
_exptl_crystal_density_diffrn 1.443
_exptl_crystal_description plate
_exptl_crystal_F_000 2640
_exptl_crystal_size_max 0.29
_exptl_crystal_size_mid 0.19
_exptl_crystal_size_min 0.08
_refine_diff_density_max 0.814
_refine_diff_density_min -0.382
_refine_diff_density_rms 0.066
_refine_ls_extinction_method none
_refine_ls_goodness_of_fit_ref 1.026
_refine_ls_hydrogen_treatment constr
_refine_ls_matrix_type full
_refine_ls_number_parameters 779
_refine_ls_number_reflns 16942
_refine_ls_number_restraints 0
_refine_ls_restrained_S_all 1.026
_refine_ls_R_factor_all 0.0605
_refine_ls_R_factor_gt 0.0373
_refine_ls_shift/su_max 0.002
_refine_ls_shift/su_mean 0.000
_refine_ls_structure_factor_coef Fsqd
_refine_ls_weighting_details 'w=1/[\s^2^(Fo^2^)+(0.0479P)^2^+3.1743P] where P=(Fo^2^+2Fc^2^)/3'
_refine_ls_weighting_scheme calc
_refine_ls_wR_factor_gt 0.0890
_refine_ls_wR_factor_ref 0.1001
_reflns_Friedel_coverage 0.000
_reflns_number_gt 12831
_reflns_number_total 16942
_reflns_threshold_expression 'I > 2\s(I)'
_cod_data_source_file d3dt02734a2.cif
_cod_data_source_block g2796
_cod_database_code 7714383
_shelx_shelxl_version_number 2018/3
_shelx_space_group_comment
;
The symmetry employed for this shelxl refinement is uniquely defined
by the following loop, which should always be used as a source of
symmetry information in preference to the above space-group names.
They are only intended as comments.
;
_olex2_refinement_description
;
1. Fixed Uiso
 At 1.2 times of:
  All C(H) groups, All C(H,H) groups
 At 1.5 times of:
  All C(H,H,H) groups, All C(H,H,H,H,H,H) groups
2. Uiso/Uaniso restraints and constraints
Uanis(C54B) = Uanis(C54)
3. Others
 Sof(O54B)=Sof(C53B)=Sof(C54B)=Sof(H54A)=Sof(H54B)=Sof(H54C)=Sof(N1SB)=
 Sof(H1SD)=Sof(H1SE)=Sof(H1SF)=Sof(C2SB)=1-FVAR(1)
 Sof(O54)=Sof(C53)=Sof(C54)=Sof(H54D)=Sof(H54E)=Sof(H54F)=Sof(N1S)=Sof(H1SA)=
 Sof(H1SB)=Sof(H1SC)=Sof(C2S)=FVAR(1)
4.a Secondary CH2 refined with riding coordinates:
 C1(H1A,H1B), C2(H2A,H2B), C3(H3A,H3B), C5(H5A,H5B), C25(H25A,H25B), C41(H41A,
 H41B), C42(H42A,H42B), C43(H43A,H43B), C45(H45A,H45B), C65(H65A,H65B)
4.b Aromatic/amide H refined with riding coordinates:
 C10(H10), C30(H30), C50(H50), C70(H70)
4.c Idealised Me refined as rotating group:
 C4(H4A,H4B,H4C), C11(H11A,H11B,H11C), C12(H12A,H12B,H12C), C13(H13A,H13B,
 H13C), C14(H14A,H14B,H14C), C15(H15A,H15B,H15C), C16(H16A,H16B,H16C), C17(H17A,
 H17B,H17C), C18(H18A,H18B,H18C), C19(H19A,H19B,H19C), C20(H20A,H20B,H20C),
 C21(H21A,H21B,H21C), C22(H22A,H22B,H22C), C44(H44A,H44B,H44C), C52(H52A,H52B,
 H52C), C54(H54D,H54E,H54F), C54B(H54A,H54B,H54C), C1S(H1SA,H1SB,H1SC),
 C1S(H1SD,H1SE,H1SF)
;
_olex2_submission_special_instructions 'No special instructions were received'

loop_
_space_group_symop_operation_xyz
'x, y, z'
'-x, y+1/2, -z+1/2'
'-x, -y, -z'
'x, -y-1/2, z-1/2'

loop_
_atom_site_label
_atom_site_type_symbol
_atom_site_fract_x
_atom_site_fract_y
_atom_site_fract_z
_atom_site_U_iso_or_equiv
_atom_site_adp_type
_atom_site_occupancy
_atom_site_site_symmetry_order
_atom_site_calc_flag
_atom_site_refinement_flags_posn
_atom_site_refinement_flags_adp
_atom_site_refinement_flags_occupancy
_atom_site_disorder_assembly
_atom_site_disorder_group
Fe1 Fe 0.74244(2) 0.63889(2) 0.51428(2) 0.01682(6) Uani 1 1 d . . . . .
Fe2 Fe 0.81153(2) 0.81731(2) 0.62992(2) 0.01675(5) Uani 1 1 d . . . . .
O3 O 0.77477(6) 0.73081(9) 0.57047(5) 0.0195(2) Uani 1 1 d . . . . .
O5 O 0.51021(7) 0.53490(10) 0.65636(6) 0.0284(3) Uani 1 1 d . . . . .
O6 O 0.68435(8) 0.28868(10) 0.32414(7) 0.0366(3) Uani 1 1 d . . . . .
O7 O 0.50236(7) 0.82963(10) 0.66444(7) 0.0319(3) Uani 1 1 d . . . . .
O8 O 0.90863(7) 1.18218(11) 0.81024(6) 0.0329(3) Uani 1 1 d . . . . .
O51 O 0.67269(7) 0.72136(9) 0.45706(6) 0.0271(3) Uani 1 1 d . . . . .
O52 O 0.74620(8) 0.80290(12) 0.41362(8) 0.0433(4) Uani 1 1 d . . . . .
O53 O 0.87056(7) 0.72484(10) 0.68485(6) 0.0299(3) Uani 1 1 d . . . . .
O54 O 0.83655(12) 0.7044(2) 0.77210(11) 0.0439(7) Uani 0.652(3) 1 d . . P A 1
O54B O 0.8238(2) 0.6308(4) 0.7408(2) 0.0382(12) Uani 0.348(3) 1 d . . P A 2
N1 N 0.85945(7) 0.62143(10) 0.50406(7) 0.0202(3) Uani 1 1 d . . . . .
N2 N 0.77414(7) 0.49890(10) 0.56577(6) 0.0179(3) Uani 1 1 d . . . . .
N3 N 0.65445(7) 0.59412(10) 0.55407(6) 0.0188(3) Uani 1 1 d . . . . .
N4 N 0.72201(7) 0.52174(10) 0.44622(7) 0.0202(3) Uani 1 1 d . . . . .
N41 N 0.89492(7) 0.86566(10) 0.58208(6) 0.0193(3) Uani 1 1 d . . . . .
N42 N 0.76086(7) 0.95381(10) 0.58358(6) 0.0171(3) Uani 1 1 d . . . . .
N43 N 0.70919(7) 0.82752(10) 0.65150(6) 0.0178(3) Uani 1 1 d . . . . .
N44 N 0.84825(7) 0.94163(11) 0.69501(6) 0.0221(3) Uani 1 1 d . . . . .
C1 C 0.90806(8) 0.69034(12) 0.54536(8) 0.0212(3) Uani 1 1 d . . . . .
H1A H 0.957179 0.673986 0.544223 0.025 Uiso 1 1 calc R U . . .
H1B H 0.902922 0.679273 0.586857 0.025 Uiso 1 1 calc R U . . .
C2 C 0.87892(9) 0.51686(12) 0.52410(8) 0.0217(3) Uani 1 1 d . . . . .
H2A H 0.930741 0.509556 0.533253 0.026 Uiso 1 1 calc R U . . .
H2B H 0.858565 0.469288 0.491431 0.026 Uiso 1 1 calc R U . . .
C3 C 0.85219(8) 0.49136(12) 0.57938(8) 0.0210(3) Uani 1 1 d . . . . .
H3A H 0.866818 0.422153 0.592777 0.025 Uiso 1 1 calc R U . . .
H3B H 0.872896 0.538370 0.612254 0.025 Uiso 1 1 calc R U . . .
C4 C 0.87171(10) 0.63459(14) 0.44292(8) 0.0263(4) Uani 1 1 d . . . . .
H4A H 0.855502 0.701490 0.427688 0.040 Uiso 1 1 calc R U . . .
H4B H 0.845641 0.582952 0.416198 0.040 Uiso 1 1 calc R U . . .
H4C H 0.922081 0.627997 0.444527 0.040 Uiso 1 1 calc R U . . .
C5 C 0.74937(8) 0.50939(13) 0.62177(8) 0.0205(3) Uani 1 1 d . . . . .
H5A H 0.778802 0.559101 0.648560 0.025 Uiso 1 1 calc R U . . .
H5B H 0.753086 0.443957 0.642966 0.025 Uiso 1 1 calc R U . . .
C6 C 0.67380(8) 0.54398(12) 0.60603(8) 0.0188(3) Uani 1 1 d . . . . .
C7 C 0.62857(9) 0.52471(12) 0.64356(8) 0.0207(3) Uani 1 1 d . . . . .
C8 C 0.55862(9) 0.55374(12) 0.62225(8) 0.0218(3) Uani 1 1 d . . . . .
C9 C 0.53659(8) 0.60439(12) 0.56798(8) 0.0224(3) Uani 1 1 d . . . . .
C10 C 0.58707(8) 0.62505(12) 0.53598(8) 0.0210(3) Uani 1 1 d . . . . .
H10 H 0.573694 0.662537 0.499830 0.025 Uiso 1 1 calc R U . . .
C11 C 0.65488(10) 0.47748(14) 0.70411(8) 0.0269(4) Uani 1 1 d . . . . .
H11A H 0.697956 0.511723 0.725186 0.040 Uiso 1 1 calc R U . . .
H11B H 0.664930 0.406083 0.699221 0.040 Uiso 1 1 calc R U . . .
H11C H 0.618919 0.483814 0.727460 0.040 Uiso 1 1 calc R U . . .
C12 C 0.48016(11) 0.43615(15) 0.64620(11) 0.0362(5) Uani 1 1 d . . . . .
H12A H 0.448147 0.425002 0.672787 0.054 Uiso 1 1 calc R U . . .
H12B H 0.517770 0.385696 0.654506 0.054 Uiso 1 1 calc R U . . .
H12C H 0.454014 0.430254 0.604350 0.054 Uiso 1 1 calc R U . . .
C13 C 0.46133(9) 0.63728(15) 0.54546(10) 0.0321(4) Uani 1 1 d . . . . .
H13A H 0.456481 0.673588 0.507500 0.048 Uiso 1 1 calc R U . . .
H13B H 0.447899 0.681664 0.575117 0.048 Uiso 1 1 calc R U . . .
H13C H 0.430628 0.577994 0.539124 0.048 Uiso 1 1 calc R U . . .
C14 C 0.71276(10) 0.23748(13) 0.44652(9) 0.0273(4) Uani 1 1 d . . . . .
H14A H 0.686694 0.232519 0.478168 0.041 Uiso 1 1 calc R U . . .
H14B H 0.761673 0.216856 0.462482 0.041 Uiso 1 1 calc R U . . .
H14C H 0.691040 0.193336 0.413088 0.041 Uiso 1 1 calc R U . . .
C15 C 0.61781(12) 0.28639(17) 0.28213(10) 0.0386(5) Uani 1 1 d . . . . .
H15A H 0.580769 0.306507 0.302204 0.058 Uiso 1 1 calc R U . . .
H15B H 0.608454 0.218021 0.266185 0.058 Uiso 1 1 calc R U . . .
H15C H 0.618530 0.333074 0.249156 0.058 Uiso 1 1 calc R U . . .
C16 C 0.68976(11) 0.49446(15) 0.27870(9) 0.0317(4) Uani 1 1 d . . . . .
H16A H 0.639817 0.499878 0.258697 0.048 Uiso 1 1 calc R U . . .
H16B H 0.711862 0.442299 0.258992 0.048 Uiso 1 1 calc R U . . .
H16C H 0.713025 0.559171 0.276211 0.048 Uiso 1 1 calc R U . . .
C17 C 0.53492(9) 0.91435(14) 0.55712(8) 0.0255(4) Uani 1 1 d . . . . .
H17A H 0.546298 0.893026 0.519530 0.038 Uiso 1 1 calc R U . . .
H17B H 0.535002 0.988055 0.559210 0.038 Uiso 1 1 calc R U . . .
H17C H 0.488267 0.888929 0.558642 0.038 Uiso 1 1 calc R U . . .
C18 C 0.47543(11) 0.92733(17) 0.67376(11) 0.0404(5) Uani 1 1 d . . . . .
H18A H 0.488295 0.943823 0.716585 0.061 Uiso 1 1 calc R U . . .
H18B H 0.424078 0.927245 0.659807 0.061 Uiso 1 1 calc R U . . .
H18C H 0.495526 0.977664 0.651259 0.061 Uiso 1 1 calc R U . . .
C19 C 0.60126(10) 0.72726(14) 0.75483(9) 0.0287(4) Uani 1 1 d . . . . .
H19A H 0.643869 0.700687 0.781734 0.043 Uiso 1 1 calc R U . . .
H19B H 0.568652 0.671802 0.740371 0.043 Uiso 1 1 calc R U . . .
H19C H 0.578708 0.775852 0.776575 0.043 Uiso 1 1 calc R U . . .
C20 C 0.80540(11) 1.21862(14) 0.70005(9) 0.0298(4) Uani 1 1 d . . . . .
H20A H 0.754225 1.214858 0.694746 0.045 Uiso 1 1 calc R U . . .
H20B H 0.816556 1.239089 0.662222 0.045 Uiso 1 1 calc R U . . .
H20C H 0.824657 1.268094 0.731259 0.045 Uiso 1 1 calc R U . . .
C21 C 0.86543(12) 1.2006(2) 0.85215(10) 0.0434(6) Uani 1 1 d . . . . .
H21A H 0.886648 1.253947 0.880040 0.065 Uiso 1 1 calc R U . . .
H21B H 0.861860 1.138785 0.874650 0.065 Uiso 1 1 calc R U . . .
H21C H 0.818362 1.221480 0.830328 0.065 Uiso 1 1 calc R U . . .
C22 C 0.97276(11) 0.99358(19) 0.84452(10) 0.0409(5) Uani 1 1 d . . . . .
H22A H 1.013701 1.035661 0.843590 0.061 Uiso 1 1 calc R U . . .
H22B H 0.986944 0.922643 0.848055 0.061 Uiso 1 1 calc R U . . .
H22C H 0.953780 1.012580 0.878990 0.061 Uiso 1 1 calc R U . . .
C25 C 0.74109(8) 0.40917(12) 0.53158(8) 0.0201(3) Uani 1 1 d . . . . .
H25A H 0.697082 0.392631 0.543941 0.024 Uiso 1 1 calc R U . . .
H25B H 0.773293 0.350947 0.541744 0.024 Uiso 1 1 calc R U . . .
C26 C 0.72452(8) 0.42544(12) 0.46460(8) 0.0190(3) Uani 1 1 d . . . . .
C27 C 0.71101(8) 0.34471(12) 0.42470(8) 0.0211(3) Uani 1 1 d . . . . .
C28 C 0.69555(9) 0.36727(13) 0.36332(8) 0.0237(3) Uani 1 1 d . . . . .
C29 C 0.69676(9) 0.46689(13) 0.34341(8) 0.0242(3) Uani 1 1 d . . . . .
C30 C 0.70899(9) 0.54067(13) 0.38699(8) 0.0229(3) Uani 1 1 d . . . . .
H30 H 0.708173 0.608917 0.374418 0.028 Uiso 1 1 calc R U . . .
C41 C 0.89373(9) 0.80097(12) 0.52883(8) 0.0212(3) Uani 1 1 d . . . . .
H41A H 0.929612 0.825509 0.507994 0.025 Uiso 1 1 calc R U . . .
H41B H 0.847129 0.806907 0.500654 0.025 Uiso 1 1 calc R U . . .
C42 C 0.87587(9) 0.96954(12) 0.56004(8) 0.0214(3) Uani 1 1 d . . . . .
H42A H 0.900829 0.986755 0.528383 0.026 Uiso 1 1 calc R U . . .
H42B H 0.890569 1.018029 0.593400 0.026 Uiso 1 1 calc R U . . .
C43 C 0.79743(9) 0.97718(12) 0.53514(8) 0.0206(3) Uani 1 1 d . . . . .
H43A H 0.785033 1.046020 0.519693 0.025 Uiso 1 1 calc R U . . .
H43B H 0.782557 0.929105 0.501592 0.025 Uiso 1 1 calc R U . . .
C44 C 0.96748(9) 0.86686(14) 0.62032(9) 0.0252(4) Uani 1 1 d . . . . .
H44A H 0.980209 0.799049 0.635993 0.038 Uiso 1 1 calc R U . . .
H44B H 0.969750 0.913601 0.653801 0.038 Uiso 1 1 calc R U . . .
H44C H 1.000395 0.888705 0.596416 0.038 Uiso 1 1 calc R U . . .
C45 C 0.68688(8) 0.92332(12) 0.55976(7) 0.0179(3) Uani 1 1 d . . . . .
H45A H 0.683798 0.876022 0.525859 0.021 Uiso 1 1 calc R U . . .
H45B H 0.657838 0.983182 0.544939 0.021 Uiso 1 1 calc R U . . .
C46 C 0.66000(8) 0.87323(11) 0.60912(7) 0.0172(3) Uani 1 1 d . . . . .
C47 C 0.58882(9) 0.87305(12) 0.60918(8) 0.0194(3) Uani 1 1 d . . . . .
C48 C 0.57072(9) 0.82876(12) 0.65874(8) 0.0218(3) Uani 1 1 d . . . . .
C49 C 0.62045(9) 0.77838(12) 0.70254(8) 0.0212(3) Uani 1 1 d . . . . .
C50 C 0.68916(9) 0.77922(12) 0.69635(7) 0.0194(3) Uani 1 1 d . . . . .
H50 H 0.723784 0.744102 0.725076 0.023 Uiso 1 1 calc R U . . .
C51 C 0.68787(10) 0.79234(13) 0.42362(8) 0.0254(4) Uani 1 1 d . . . . .
C52 C 0.62886(11) 0.86481(15) 0.39849(9) 0.0321(4) Uani 1 1 d . . . . .
H52A H 0.619962 0.907497 0.430836 0.048 Uiso 1 1 calc R U . . .
H52B H 0.586166 0.826881 0.380496 0.048 Uiso 1 1 calc R U . . .
H52C H 0.642141 0.907095 0.367841 0.048 Uiso 1 1 calc R U . . .
C53 C 0.8799(3) 0.6963(3) 0.7414(2) 0.0251(8) Uani 0.652(3) 1 d . . P A 1
C53B C 0.8763(6) 0.6642(6) 0.7276(4) 0.0288(18) Uani 0.348(3) 1 d . . P A 2
C54 C 0.9514(15) 0.6531(17) 0.7663(11) 0.0404(13) Uani 0.652(3) 1 d . . P A 1
H54D H 0.953143 0.583791 0.751973 0.061 Uiso 0.652(3) 1 calc R U P A 1
H54E H 0.961255 0.653388 0.810178 0.061 Uiso 0.652(3) 1 calc R U P A 1
H54F H 0.986802 0.693817 0.752932 0.061 Uiso 0.652(3) 1 calc R U P A 1
C54B C 0.950(3) 0.644(3) 0.766(2) 0.0404(13) Uani 0.348(3) 1 d . . P A 2
H54A H 0.985391 0.663197 0.743928 0.061 Uiso 0.348(3) 1 calc R U P A 2
H54B H 0.955175 0.572708 0.776691 0.061 Uiso 0.348(3) 1 calc R U P A 2
H54C H 0.957434 0.684512 0.803121 0.061 Uiso 0.348(3) 1 calc R U P A 2
C65 C 0.76346(9) 1.04121(12) 0.62449(7) 0.0201(3) Uani 1 1 d . . . . .
H65A H 0.717180 1.048056 0.634788 0.024 Uiso 1 1 calc R U . . .
H65B H 0.771688 1.103161 0.603070 0.024 Uiso 1 1 calc R U . . .
C66 C 0.81961(8) 1.03295(12) 0.68152(7) 0.0193(3) Uani 1 1 d . . . . .
C67 C 0.83713(9) 1.11743(13) 0.71829(8) 0.0225(3) Uani 1 1 d . . . . .
C68 C 0.88641(9) 1.10282(15) 0.77241(8) 0.0258(4) Uani 1 1 d . . . . .
C69 C 0.91717(9) 1.00872(16) 0.78753(8) 0.0286(4) Uani 1 1 d . . . . .
C70 C 0.89676(9) 0.93162(15) 0.74728(8) 0.0274(4) Uani 1 1 d . . . . .
H70 H 0.918003 0.867512 0.756760 0.033 Uiso 1 1 calc R U . . .
Cl1 Cl 0.59462(2) 0.19617(3) 0.59702(2) 0.02597(9) Uani 1 1 d . . . . .
O11 O 0.52121(8) 0.22070(13) 0.58027(8) 0.0467(4) Uani 1 1 d . . . . .
O12 O 0.61625(7) 0.15707(10) 0.54554(6) 0.0326(3) Uani 1 1 d . . . . .
O13 O 0.63442(10) 0.28451(12) 0.61799(9) 0.0531(5) Uani 1 1 d . . . . .
O14 O 0.60624(8) 0.12064(11) 0.64309(7) 0.0390(3) Uani 1 1 d . . . . .
Cl2 Cl 1.07174(2) 0.71816(3) 0.96400(2) 0.02406(9) Uani 1 1 d . . . . .
O21 O 1.01087(8) 0.66983(13) 0.92901(8) 0.0456(4) Uani 1 1 d . . . . .
O22 O 1.12677(7) 0.71926(11) 0.93165(7) 0.0353(3) Uani 1 1 d . . . . .
O23 O 1.05543(9) 0.81846(10) 0.97925(8) 0.0453(4) Uani 1 1 d . . . . .
O24 O 1.09593(10) 0.66181(12) 1.01839(7) 0.0474(4) Uani 1 1 d . . . . .
N1S N 0.8482(3) 0.4431(3) 0.77578(18) 0.0750(13) Uani 0.652(3) 1 d . . P A 1
N1SB N 0.7192(4) 0.4524(5) 0.8434(3) 0.0592(19) Uani 0.348(3) 1 d . . P A 2
C1S C 0.85376(15) 0.52837(19) 0.87752(11) 0.0483(6) Uani 1 1 d . . . . .
H1SA H 0.812851 0.572575 0.874099 0.072 Uiso 0.652(3) 1 calc R U P A 1
H1SB H 0.896984 0.568116 0.889616 0.072 Uiso 0.652(3) 1 calc R U P A 1
H1SC H 0.852962 0.476340 0.907686 0.072 Uiso 0.652(3) 1 calc R U P A 1
H1SD H 0.872056 0.538399 0.841574 0.072 Uiso 0.348(3) 1 calc R U P A 2
H1SE H 0.884061 0.480936 0.904504 0.072 Uiso 0.348(3) 1 calc R U P A 2
H1SF H 0.853020 0.592953 0.898054 0.072 Uiso 0.348(3) 1 calc R U P A 2
C2S C 0.8515(2) 0.4813(3) 0.82025(17) 0.0421(9) Uani 0.652(3) 1 d . . P A 1
C2SB C 0.7760(4) 0.4842(5) 0.8587(3) 0.0441(17) Uani 0.348(3) 1 d . . P A 2

loop_
_atom_site_aniso_label
_atom_site_aniso_U_11
_atom_site_aniso_U_22
_atom_site_aniso_U_33
_atom_site_aniso_U_23
_atom_site_aniso_U_13
_atom_site_aniso_U_12
Fe1 0.01511(11) 0.01378(10) 0.02155(12) 0.00126(9) 0.00421(9) 0.00134(8)
Fe2 0.01563(11) 0.01477(10) 0.01941(12) 0.00273(9) 0.00312(9) 0.00080(8)
O3 0.0164(5) 0.0186(5) 0.0245(6) -0.0014(5) 0.0067(5) -0.0004(4)
O5 0.0240(6) 0.0254(6) 0.0412(8) -0.0039(6) 0.0188(6) -0.0027(5)
O6 0.0430(8) 0.0275(7) 0.0357(8) -0.0111(6) 0.0016(7) 0.0084(6)
O7 0.0221(6) 0.0301(7) 0.0475(9) 0.0078(6) 0.0163(6) 0.0041(5)
O8 0.0244(6) 0.0476(8) 0.0281(7) -0.0163(6) 0.0087(5) -0.0131(6)
O51 0.0310(7) 0.0217(6) 0.0263(7) 0.0038(5) 0.0017(5) 0.0059(5)
O52 0.0338(8) 0.0417(9) 0.0556(10) 0.0071(8) 0.0130(7) 0.0014(7)
O53 0.0360(7) 0.0250(6) 0.0256(7) 0.0064(5) 0.0009(6) 0.0072(5)
O54 0.0320(12) 0.0621(18) 0.0402(14) 0.0205(13) 0.0136(11) 0.0149(11)
O54B 0.028(2) 0.048(3) 0.037(2) 0.011(2) 0.0043(18) -0.0029(19)
N1 0.0182(6) 0.0172(6) 0.0268(7) -0.0008(5) 0.0083(6) 0.0004(5)
N2 0.0132(6) 0.0164(6) 0.0237(7) 0.0010(5) 0.0035(5) 0.0003(5)
N3 0.0147(6) 0.0149(6) 0.0262(7) 0.0002(5) 0.0035(5) 0.0003(5)
N4 0.0176(6) 0.0174(6) 0.0250(7) 0.0009(5) 0.0039(6) 0.0021(5)
N41 0.0177(6) 0.0156(6) 0.0245(7) 0.0018(5) 0.0046(5) -0.0003(5)
N42 0.0174(6) 0.0154(6) 0.0177(6) -0.0001(5) 0.0025(5) -0.0001(5)
N43 0.0185(6) 0.0169(6) 0.0175(7) -0.0004(5) 0.0033(5) 0.0018(5)
N44 0.0190(7) 0.0244(7) 0.0214(7) 0.0026(6) 0.0014(6) -0.0002(5)
C1 0.0159(7) 0.0181(7) 0.0309(9) 0.0006(7) 0.0080(7) -0.0004(6)
C2 0.0151(7) 0.0164(7) 0.0340(10) -0.0006(7) 0.0065(7) 0.0027(6)
C3 0.0129(7) 0.0182(7) 0.0308(9) 0.0023(7) 0.0029(6) 0.0025(6)
C4 0.0262(9) 0.0253(8) 0.0319(10) -0.0023(7) 0.0158(8) 0.0003(7)
C5 0.0175(7) 0.0212(7) 0.0229(8) 0.0041(6) 0.0047(6) 0.0026(6)
C6 0.0160(7) 0.0145(7) 0.0256(8) -0.0010(6) 0.0040(6) -0.0009(6)
C7 0.0212(8) 0.0150(7) 0.0267(9) -0.0022(6) 0.0073(7) -0.0017(6)
C8 0.0201(8) 0.0155(7) 0.0328(9) -0.0051(7) 0.0121(7) -0.0023(6)
C9 0.0152(7) 0.0172(7) 0.0347(10) -0.0044(7) 0.0057(7) -0.0007(6)
C10 0.0158(7) 0.0160(7) 0.0296(9) 0.0000(6) 0.0022(7) 0.0014(6)
C11 0.0284(9) 0.0268(9) 0.0276(9) 0.0014(7) 0.0106(7) -0.0001(7)
C12 0.0316(10) 0.0304(10) 0.0517(13) -0.0019(9) 0.0201(10) -0.0092(8)
C13 0.0167(8) 0.0304(9) 0.0491(12) 0.0031(9) 0.0073(8) 0.0042(7)
C14 0.0303(9) 0.0182(8) 0.0326(10) -0.0009(7) 0.0059(8) -0.0009(7)
C15 0.0409(12) 0.0387(11) 0.0361(11) -0.0095(9) 0.0091(9) -0.0139(9)
C16 0.0413(11) 0.0273(9) 0.0259(10) 0.0020(8) 0.0066(8) 0.0052(8)
C17 0.0187(8) 0.0280(9) 0.0270(9) 0.0011(7) -0.0008(7) 0.0001(7)
C18 0.0322(10) 0.0395(11) 0.0546(14) 0.0099(10) 0.0206(10) 0.0148(9)
C19 0.0322(10) 0.0282(9) 0.0292(10) 0.0038(8) 0.0145(8) 0.0029(7)
C20 0.0339(10) 0.0261(9) 0.0282(10) -0.0083(7) 0.0047(8) -0.0011(7)
C21 0.0371(11) 0.0622(15) 0.0349(12) -0.0198(11) 0.0164(9) -0.0134(10)
C22 0.0281(10) 0.0582(14) 0.0298(11) 0.0040(10) -0.0068(8) -0.0094(10)
C25 0.0176(7) 0.0146(7) 0.0276(9) 0.0015(6) 0.0043(6) -0.0002(6)
C26 0.0123(7) 0.0186(7) 0.0264(8) 0.0013(6) 0.0048(6) 0.0021(6)
C27 0.0153(7) 0.0172(7) 0.0310(9) -0.0003(6) 0.0056(7) 0.0013(6)
C28 0.0203(8) 0.0227(8) 0.0275(9) -0.0050(7) 0.0044(7) 0.0040(6)
C29 0.0226(8) 0.0247(8) 0.0247(9) 0.0007(7) 0.0039(7) 0.0067(7)
C30 0.0214(8) 0.0207(8) 0.0262(9) 0.0031(7) 0.0046(7) 0.0052(6)
C41 0.0199(8) 0.0187(7) 0.0273(9) 0.0018(6) 0.0104(7) -0.0003(6)
C42 0.0243(8) 0.0148(7) 0.0261(9) 0.0034(6) 0.0080(7) -0.0018(6)
C43 0.0244(8) 0.0166(7) 0.0215(8) 0.0047(6) 0.0067(7) 0.0007(6)
C44 0.0167(8) 0.0241(8) 0.0342(10) 0.0029(7) 0.0046(7) -0.0019(6)
C45 0.0178(7) 0.0177(7) 0.0169(7) 0.0005(6) 0.0012(6) 0.0022(6)
C46 0.0194(7) 0.0148(7) 0.0166(7) -0.0026(6) 0.0024(6) 0.0013(6)
C47 0.0202(7) 0.0157(7) 0.0214(8) -0.0024(6) 0.0029(6) 0.0003(6)
C48 0.0194(8) 0.0182(7) 0.0288(9) -0.0023(6) 0.0075(7) 0.0015(6)
C49 0.0255(8) 0.0171(7) 0.0224(8) -0.0017(6) 0.0082(7) -0.0002(6)
C50 0.0228(8) 0.0173(7) 0.0177(8) 0.0000(6) 0.0035(6) 0.0019(6)
C51 0.0296(9) 0.0211(8) 0.0238(9) -0.0046(7) 0.0028(7) 0.0027(7)
C52 0.0441(11) 0.0285(9) 0.0223(9) 0.0027(7) 0.0048(8) 0.0138(8)
C53 0.0229(16) 0.025(2) 0.027(2) 0.0078(16) 0.0039(16) 0.0024(17)
C53B 0.031(3) 0.023(4) 0.031(4) -0.007(3) 0.003(3) 0.000(3)
C54 0.0282(13) 0.059(4) 0.0335(12) 0.015(2) 0.0070(10) 0.015(2)
C54B 0.0282(13) 0.059(4) 0.0335(12) 0.015(2) 0.0070(10) 0.015(2)
C65 0.0209(8) 0.0173(7) 0.0207(8) -0.0012(6) 0.0022(6) 0.0016(6)
C66 0.0167(7) 0.0224(8) 0.0190(8) -0.0005(6) 0.0049(6) -0.0017(6)
C67 0.0191(8) 0.0259(8) 0.0236(8) -0.0047(7) 0.0072(7) -0.0038(6)
C68 0.0192(8) 0.0368(10) 0.0223(9) -0.0070(7) 0.0068(7) -0.0100(7)
C69 0.0197(8) 0.0428(11) 0.0220(9) 0.0013(8) 0.0020(7) -0.0074(8)
C70 0.0209(8) 0.0323(9) 0.0261(9) 0.0055(7) -0.0003(7) -0.0014(7)
Cl1 0.0235(2) 0.02019(18) 0.0324(2) -0.00291(16) 0.00278(17) 0.00312(15)
O11 0.0263(7) 0.0575(10) 0.0546(10) -0.0050(8) 0.0056(7) 0.0144(7)
O12 0.0359(8) 0.0304(7) 0.0328(8) 0.0032(6) 0.0111(6) 0.0084(6)
O13 0.0540(10) 0.0321(8) 0.0665(12) -0.0145(8) 0.0001(9) -0.0128(7)
O14 0.0499(9) 0.0377(8) 0.0319(8) 0.0051(6) 0.0146(7) 0.0081(7)
Cl2 0.02393(19) 0.01682(17) 0.0349(2) -0.00361(16) 0.01387(17) -0.00177(14)
O21 0.0275(7) 0.0562(10) 0.0532(10) -0.0170(8) 0.0096(7) -0.0129(7)
O22 0.0298(7) 0.0331(7) 0.0506(9) -0.0037(7) 0.0245(7) -0.0029(6)
O23 0.0469(9) 0.0184(6) 0.0808(12) -0.0073(7) 0.0357(9) 0.0005(6)
O24 0.0763(12) 0.0361(8) 0.0309(8) -0.0020(6) 0.0150(8) 0.0089(8)
N1S 0.113(4) 0.0413(19) 0.059(2) -0.0182(18) -0.005(2) -0.010(2)
N1SB 0.072(5) 0.045(4) 0.058(4) -0.001(3) 0.010(4) -0.003(3)
C1S 0.0631(16) 0.0414(13) 0.0414(13) 0.0020(10) 0.0143(12) 0.0081(11)
C2S 0.049(2) 0.0278(15) 0.043(2) -0.0016(14) -0.0031(16) -0.0017(14)
C2SB 0.060(4) 0.038(3) 0.035(3) 0.008(3) 0.011(3) 0.003(3)

loop_
_atom_type_symbol
_atom_type_description
_atom_type_scat_dispersion_real
_atom_type_scat_dispersion_imag
_atom_type_scat_source
C C 0.0033 0.0016 'International Tables Vol C Tables 4.2.6.8 and 6.1.1.4'
H H 0.0000 0.0000 'International Tables Vol C Tables 4.2.6.8 and 6.1.1.4'
Cl Cl 0.1484 0.1585 'International Tables Vol C Tables 4.2.6.8 and 6.1.1.4'
Fe Fe 0.3463 0.8444 'International Tables Vol C Tables 4.2.6.8 and 6.1.1.4'
N N 0.0061 0.0033 'International Tables Vol C Tables 4.2.6.8 and 6.1.1.4'
O O 0.0106 0.0060 'International Tables Vol C Tables 4.2.6.8 and 6.1.1.4'

loop_
_exptl_crystal_face_index_h
_exptl_crystal_face_index_k
_exptl_crystal_face_index_l
_exptl_crystal_face_perp_dist
-2.00 1.00 0.00 0.0840
-1.00 0.00 1.00 0.1310
-1.00 0.00 0.00 0.1260
0.00 -1.00 0.00 0.0930
0.00 1.00 0.00 0.0830
0.00 0.00 1.00 0.0400
0.00 0.00 -1.00 0.0150
1.00 0.00 -1.00 0.1250
1.00 0.00 0.00 0.1380

loop_
_geom_angle_atom_site_label_1
_geom_angle_atom_site_label_2
_geom_angle_atom_site_label_3
_geom_angle
_geom_angle_site_symmetry_1
_geom_angle_site_symmetry_3
_geom_angle_publ_flag
O3 Fe1 O51 100.01(5) . . ?
O3 Fe1 N1 87.09(5) . . ?
O3 Fe1 N2 100.46(5) . . ?
O3 Fe1 N3 93.78(5) . . ?
O3 Fe1 N4 170.10(5) . . ?
O51 Fe1 N1 121.35(5) . . ?
O51 Fe1 N2 151.61(5) . . ?
O51 Fe1 N3 86.58(5) . . ?
O51 Fe1 N4 86.37(5) . . ?
N2 Fe1 N1 79.19(5) . . ?
N3 Fe1 N1 151.52(5) . . ?
N3 Fe1 N2 72.65(5) . . ?
N4 Fe1 N1 83.11(5) . . ?
N4 Fe1 N2 76.33(5) . . ?
N4 Fe1 N3 94.15(5) . . ?
O3 Fe2 O53 99.26(6) . . ?
O3 Fe2 N41 91.17(5) . . ?
O3 Fe2 N42 95.94(5) . . ?
O3 Fe2 N43 89.14(5) . . ?
O3 Fe2 N44 171.69(5) . . ?
O53 Fe2 N41 96.20(6) . . ?
O53 Fe2 N42 164.42(6) . . ?
O53 Fe2 N43 109.43(6) . . ?
O53 Fe2 N44 89.05(6) . . ?
N42 Fe2 N41 80.04(5) . . ?
N42 Fe2 N44 75.75(5) . . ?
N43 Fe2 N41 153.97(5) . . ?
N43 Fe2 N42 74.05(5) . . ?
N43 Fe2 N44 88.40(5) . . ?
N44 Fe2 N41 87.57(5) . . ?
Fe1 O3 Fe2 176.09(8) . . ?
C8 O5 C12 112.44(14) . . ?
C28 O6 C15 116.33(15) . . ?
C48 O7 C18 114.86(15) . . ?
C68 O8 C21 113.84(15) . . ?
C51 O51 Fe1 125.25(12) . . ?
C53 O53 Fe2 138.2(2) . . ?
C53B O53 Fe2 148.0(5) . . ?
C1 N1 Fe1 111.47(10) . . ?
C2 N1 Fe1 104.23(9) . . ?
C2 N1 C1 107.33(13) . . ?
C2 N1 C4 108.43(13) . . ?
C4 N1 Fe1 116.91(11) . . ?
C4 N1 C1 108.00(13) . . ?
C3 N2 Fe1 108.39(10) . . ?
C3 N2 C25 110.81(12) . . ?
C5 N2 Fe1 106.04(9) . . ?
C5 N2 C3 110.44(13) . . ?
C5 N2 C25 110.06(13) . . ?
C25 N2 Fe1 110.97(10) . . ?
C6 N3 Fe1 114.49(10) . . ?
C6 N3 C10 118.62(14) . . ?
C10 N3 Fe1 126.09(12) . . ?
C26 N4 Fe1 117.96(12) . . ?
C26 N4 C30 118.59(15) . . ?
C30 N4 Fe1 123.42(11) . . ?
C41 N41 Fe2 110.96(10) . . ?
C42 N41 Fe2 106.07(10) . . ?
C42 N41 C41 107.57(13) . . ?
C44 N41 Fe2 114.46(11) . . ?
C44 N41 C41 108.80(13) . . ?
C44 N41 C42 108.70(13) . . ?
C43 N42 Fe2 106.89(9) . . ?
C43 N42 C65 110.87(13) . . ?
C45 N42 Fe2 104.08(9) . . ?
C45 N42 C43 112.28(13) . . ?
C45 N42 C65 109.57(12) . . ?
C65 N42 Fe2 112.99(10) . . ?
C46 N43 Fe2 113.96(11) . . ?
C46 N43 C50 118.86(14) . . ?
C50 N43 Fe2 126.17(11) . . ?
C66 N44 Fe2 117.56(11) . . ?
C66 N44 C70 117.58(16) . . ?
C70 N44 Fe2 124.86(12) . . ?
N1 C1 H1A 109.1 . . ?
N1 C1 H1B 109.1 . . ?
N1 C1 C41 112.33(14) . . ?
H1A C1 H1B 107.9 . . ?
C41 C1 H1A 109.1 . . ?
C41 C1 H1B 109.1 . . ?
N1 C2 H2A 109.5 . . ?
N1 C2 H2B 109.5 . . ?
N1 C2 C3 110.76(13) . . ?
H2A C2 H2B 108.1 . . ?
C3 C2 H2A 109.5 . . ?
C3 C2 H2B 109.5 . . ?
N2 C3 C2 110.12(14) . . ?
N2 C3 H3A 109.6 . . ?
N2 C3 H3B 109.6 . . ?
C2 C3 H3A 109.6 . . ?
C2 C3 H3B 109.6 . . ?
H3A C3 H3B 108.2 . . ?
N1 C4 H4A 109.5 . . ?
N1 C4 H4B 109.5 . . ?
N1 C4 H4C 109.5 . . ?
H4A C4 H4B 109.5 . . ?
H4A C4 H4C 109.5 . . ?
H4B C4 H4C 109.5 . . ?
N2 C5 H5A 110.0 . . ?
N2 C5 H5B 110.0 . . ?
N2 C5 C6 108.63(13) . . ?
H5A C5 H5B 108.3 . . ?
C6 C5 H5A 110.0 . . ?
C6 C5 H5B 110.0 . . ?
N3 C6 C5 115.05(14) . . ?
N3 C6 C7 123.46(15) . . ?
C7 C6 C5 121.48(15) . . ?
C6 C7 C8 116.30(16) . . ?
C6 C7 C11 121.16(15) . . ?
C8 C7 C11 122.52(16) . . ?
O5 C8 C7 119.66(16) . . ?
O5 C8 C9 118.84(15) . . ?
C9 C8 C7 121.47(15) . . ?
C8 C9 C13 121.48(16) . . ?
C10 C9 C8 117.24(15) . . ?
C10 C9 C13 121.27(17) . . ?
N3 C10 C9 122.69(16) . . ?
N3 C10 H10 118.7 . . ?
C9 C10 H10 118.7 . . ?
C7 C11 H11A 109.5 . . ?
C7 C11 H11B 109.5 . . ?
C7 C11 H11C 109.5 . . ?
H11A C11 H11B 109.5 . . ?
H11A C11 H11C 109.5 . . ?
H11B C11 H11C 109.5 . . ?
O5 C12 H12A 109.5 . . ?
O5 C12 H12B 109.5 . . ?
O5 C12 H12C 109.5 . . ?
H12A C12 H12B 109.5 . . ?
H12A C12 H12C 109.5 . . ?
H12B C12 H12C 109.5 . . ?
C9 C13 H13A 109.5 . . ?
C9 C13 H13B 109.5 . . ?
C9 C13 H13C 109.5 . . ?
H13A C13 H13B 109.5 . . ?
H13A C13 H13C 109.5 . . ?
H13B C13 H13C 109.5 . . ?
H14A C14 H14B 109.5 . . ?
H14A C14 H14C 109.5 . . ?
H14B C14 H14C 109.5 . . ?
C27 C14 H14A 109.5 . . ?
C27 C14 H14B 109.5 . . ?
C27 C14 H14C 109.5 . . ?
O6 C15 H15A 109.5 . . ?
O6 C15 H15B 109.5 . . ?
O6 C15 H15C 109.5 . . ?
H15A C15 H15B 109.5 . . ?
H15A C15 H15C 109.5 . . ?
H15B C15 H15C 109.5 . . ?
H16A C16 H16B 109.5 . . ?
H16A C16 H16C 109.5 . . ?
H16B C16 H16C 109.5 . . ?
C29 C16 H16A 109.5 . . ?
C29 C16 H16B 109.5 . . ?
C29 C16 H16C 109.5 . . ?
H17A C17 H17B 109.5 . . ?
H17A C17 H17C 109.5 . . ?
H17B C17 H17C 109.5 . . ?
C47 C17 H17A 109.5 . . ?
C47 C17 H17B 109.5 . . ?
C47 C17 H17C 109.5 . . ?
O7 C18 H18A 109.5 . . ?
O7 C18 H18B 109.5 . . ?
O7 C18 H18C 109.5 . . ?
H18A C18 H18B 109.5 . . ?
H18A C18 H18C 109.5 . . ?
H18B C18 H18C 109.5 . . ?
H19A C19 H19B 109.5 . . ?
H19A C19 H19C 109.5 . . ?
H19B C19 H19C 109.5 . . ?
C49 C19 H19A 109.5 . . ?
C49 C19 H19B 109.5 . . ?
C49 C19 H19C 109.5 . . ?
H20A C20 H20B 109.5 . . ?
H20A C20 H20C 109.5 . . ?
H20B C20 H20C 109.5 . . ?
C67 C20 H20A 109.5 . . ?
C67 C20 H20B 109.5 . . ?
C67 C20 H20C 109.5 . . ?
O8 C21 H21A 109.5 . . ?
O8 C21 H21B 109.5 . . ?
O8 C21 H21C 109.5 . . ?
H21A C21 H21B 109.5 . . ?
H21A C21 H21C 109.5 . . ?
H21B C21 H21C 109.5 . . ?
H22A C22 H22B 109.5 . . ?
H22A C22 H22C 109.5 . . ?
H22B C22 H22C 109.5 . . ?
C69 C22 H22A 109.5 . . ?
C69 C22 H22B 109.5 . . ?
C69 C22 H22C 109.5 . . ?
N2 C25 H25A 109.1 . . ?
N2 C25 H25B 109.1 . . ?
N2 C25 C26 112.68(13) . . ?
H25A C25 H25B 107.8 . . ?
C26 C25 H25A 109.1 . . ?
C26 C25 H25B 109.1 . . ?
N4 C26 C25 116.02(14) . . ?
N4 C26 C27 122.59(16) . . ?
C27 C26 C25 121.37(15) . . ?
C26 C27 C14 121.51(16) . . ?
C26 C27 C28 117.27(15) . . ?
C28 C27 C14 121.21(16) . . ?
O6 C28 C27 117.57(16) . . ?
O6 C28 C29 121.43(17) . . ?
C27 C28 C29 120.84(16) . . ?
C28 C29 C16 123.14(16) . . ?
C30 C29 C16 120.15(16) . . ?
C30 C29 C28 116.61(16) . . ?
N4 C30 C29 123.93(16) . . ?
N4 C30 H30 118.0 . . ?
C29 C30 H30 118.0 . . ?
N41 C41 C1 112.62(14) . . ?
N41 C41 H41A 109.1 . . ?
N41 C41 H41B 109.1 . . ?
C1 C41 H41A 109.1 . . ?
C1 C41 H41B 109.1 . . ?
H41A C41 H41B 107.8 . . ?
N41 C42 H42A 109.6 . . ?
N41 C42 H42B 109.6 . . ?
N41 C42 C43 110.09(13) . . ?
H42A C42 H42B 108.2 . . ?
C43 C42 H42A 109.6 . . ?
C43 C42 H42B 109.6 . . ?
N42 C43 C42 108.95(13) . . ?
N42 C43 H43A 109.9 . . ?
N42 C43 H43B 109.9 . . ?
C42 C43 H43A 109.9 . . ?
C42 C43 H43B 109.9 . . ?
H43A C43 H43B 108.3 . . ?
N41 C44 H44A 109.5 . . ?
N41 C44 H44B 109.5 . . ?
N41 C44 H44C 109.5 . . ?
H44A C44 H44B 109.5 . . ?
H44A C44 H44C 109.5 . . ?
H44B C44 H44C 109.5 . . ?
N42 C45 H45A 109.9 . . ?
N42 C45 H45B 109.9 . . ?
N42 C45 C46 108.90(13) . . ?
H45A C45 H45B 108.3 . . ?
C46 C45 H45A 109.9 . . ?
C46 C45 H45B 109.9 . . ?
N43 C46 C45 115.28(14) . . ?
N43 C46 C47 123.16(15) . . ?
C47 C46 C45 121.54(14) . . ?
C46 C47 C17 121.10(15) . . ?
C46 C47 C48 116.29(15) . . ?
C48 C47 C17 122.54(15) . . ?
O7 C48 C47 120.63(16) . . ?
O7 C48 C49 117.83(15) . . ?
C47 C48 C49 121.48(15) . . ?
C48 C49 C19 122.08(16) . . ?
C50 C49 C19 120.94(16) . . ?
C50 C49 C48 116.97(15) . . ?
N43 C50 C49 122.92(15) . . ?
N43 C50 H50 118.5 . . ?
C49 C50 H50 118.5 . . ?
O51 C51 C52 115.57(17) . . ?
O52 C51 O51 123.18(17) . . ?
O52 C51 C52 121.22(18) . . ?
C51 C52 H52A 109.5 . . ?
C51 C52 H52B 109.5 . . ?
C51 C52 H52C 109.5 . . ?
H52A C52 H52B 109.5 . . ?
H52A C52 H52C 109.5 . . ?
H52B C52 H52C 109.5 . . ?
O53 C53 C54 112.9(10) . . ?
O54 C53 O53 125.5(4) . . ?
O54 C53 C54 121.6(10) . . ?
O53 C53B C54B 118(2) . . ?
O54B C53B O53 120.1(9) . . ?
O54B C53B C54B 122(2) . . ?
C53 C54 H54D 109.5 . . ?
C53 C54 H54E 109.5 . . ?
C53 C54 H54F 109.5 . . ?
H54D C54 H54E 109.5 . . ?
H54D C54 H54F 109.5 . . ?
H54E C54 H54F 109.5 . . ?
C53B C54B H54A 109.5 . . ?
C53B C54B H54B 109.5 . . ?
C53B C54B H54C 109.5 . . ?
H54A C54B H54B 109.5 . . ?
H54A C54B H54C 109.5 . . ?
H54B C54B H54C 109.5 . . ?
N42 C65 H65A 108.8 . . ?
N42 C65 H65B 108.8 . . ?
N42 C65 C66 113.79(13) . . ?
H65A C65 H65B 107.7 . . ?
C66 C65 H65A 108.8 . . ?
C66 C65 H65B 108.8 . . ?
N44 C66 C65 116.61(14) . . ?
N44 C66 C67 123.77(16) . . ?
C67 C66 C65 119.57(15) . . ?
C66 C67 C20 121.59(16) . . ?
C68 C67 C20 121.88(16) . . ?
C68 C67 C66 116.52(16) . . ?
O8 C68 C67 120.51(18) . . ?
O8 C68 C69 118.45(17) . . ?
C69 C68 C67 120.93(17) . . ?
C68 C69 C22 121.18(19) . . ?
C70 C69 C22 121.45(19) . . ?
C70 C69 C68 117.33(17) . . ?
N44 C70 C69 123.85(18) . . ?
N44 C70 H70 118.1 . . ?
C69 C70 H70 118.1 . . ?
O11 Cl1 O12 109.11(9) . . ?
O11 Cl1 O14 109.52(10) . . ?
O13 Cl1 O11 109.66(11) . . ?
O13 Cl1 O12 109.40(10) . . ?
O13 Cl1 O14 110.19(11) . . ?
O14 Cl1 O12 108.93(8) . . ?
O21 Cl2 O22 109.89(9) . . ?
O21 Cl2 O23 110.66(10) . . ?
O21 Cl2 O24 108.55(11) . . ?
O23 Cl2 O22 110.56(9) . . ?
O23 Cl2 O24 108.65(10) . . ?
O24 Cl2 O22 108.48(10) . . ?
H1SA C1S H1SB 109.5 . . ?
H1SA C1S H1SC 109.5 . . ?
H1SB C1S H1SC 109.5 . . ?
H1SD C1S H1SE 109.5 . . ?
H1SD C1S H1SF 109.5 . . ?
H1SE C1S H1SF 109.5 . . ?
C2S C1S H1SA 109.5 . . ?
C2S C1S H1SB 109.5 . . ?
C2S C1S H1SC 109.5 . . ?
C2SB C1S H1SD 109.5 . . ?
C2SB C1S H1SE 109.5 . . ?
C2SB C1S H1SF 109.5 . . ?
N1S C2S C1S 178.1(4) . . ?
N1SB C2SB C1S 178.1(7) . . ?

loop_
_geom_bond_atom_site_label_1
_geom_bond_atom_site_label_2
_geom_bond_distance
_geom_bond_site_symmetry_2
_geom_bond_publ_flag
Fe1 O3 1.7809(12) . ?
Fe1 O51 1.9875(12) . ?
Fe1 N1 2.3623(14) . ?
Fe1 N2 2.2123(14) . ?
Fe1 N3 2.2054(14) . ?
Fe1 N4 2.1736(14) . ?
Fe2 O3 1.7998(12) . ?
Fe2 O53 1.9369(13) . ?
Fe2 N41 2.2569(14) . ?
Fe2 N42 2.2153(13) . ?
Fe2 N43 2.1719(14) . ?
Fe2 N44 2.2297(15) . ?
O5 C8 1.382(2) . ?
O5 C12 1.434(2) . ?
O6 C15 1.428(3) . ?
O6 C28 1.361(2) . ?
O7 C18 1.434(2) . ?
O7 C48 1.371(2) . ?
O8 C21 1.438(2) . ?
O8 C68 1.370(2) . ?
O51 C51 1.292(2) . ?
O52 C51 1.221(2) . ?
O53 C53 1.322(5) . ?
O53 C53B 1.253(11) . ?
O54 C53 1.224(5) . ?
O54B C53B 1.217(11) . ?
N1 C1 1.490(2) . ?
N1 C2 1.484(2) . ?
N1 C4 1.485(2) . ?
N2 C3 1.487(2) . ?
N2 C5 1.479(2) . ?
N2 C25 1.489(2) . ?
N3 C6 1.340(2) . ?
N3 C10 1.349(2) . ?
N4 C26 1.344(2) . ?
N4 C30 1.346(2) . ?
N41 C41 1.488(2) . ?
N41 C42 1.487(2) . ?
N41 C44 1.484(2) . ?
N42 C43 1.485(2) . ?
N42 C45 1.479(2) . ?
N42 C65 1.485(2) . ?
N43 C46 1.343(2) . ?
N43 C50 1.344(2) . ?
N44 C66 1.341(2) . ?
N44 C70 1.351(2) . ?
C1 H1A 0.9900 . ?
C1 H1B 0.9900 . ?
C1 C41 1.527(2) . ?
C2 H2A 0.9900 . ?
C2 H2B 0.9900 . ?
C2 C3 1.516(2) . ?
C3 H3A 0.9900 . ?
C3 H3B 0.9900 . ?
C4 H4A 0.9800 . ?
C4 H4B 0.9800 . ?
C4 H4C 0.9800 . ?
C5 H5A 0.9900 . ?
C5 H5B 0.9900 . ?
C5 C6 1.508(2) . ?
C6 C7 1.392(2) . ?
C7 C8 1.395(2) . ?
C7 C11 1.501(3) . ?
C8 C9 1.392(3) . ?
C9 C10 1.385(2) . ?
C9 C13 1.506(2) . ?
C10 H10 0.9500 . ?
C11 H11A 0.9800 . ?
C11 H11B 0.9800 . ?
C11 H11C 0.9800 . ?
C12 H12A 0.9800 . ?
C12 H12B 0.9800 . ?
C12 H12C 0.9800 . ?
C13 H13A 0.9800 . ?
C13 H13B 0.9800 . ?
C13 H13C 0.9800 . ?
C14 H14A 0.9800 . ?
C14 H14B 0.9800 . ?
C14 H14C 0.9800 . ?
C14 C27 1.507(2) . ?
C15 H15A 0.9800 . ?
C15 H15B 0.9800 . ?
C15 H15C 0.9800 . ?
C16 H16A 0.9800 . ?
C16 H16B 0.9800 . ?
C16 H16C 0.9800 . ?
C16 C29 1.503(3) . ?
C17 H17A 0.9800 . ?
C17 H17B 0.9800 . ?
C17 H17C 0.9800 . ?
C17 C47 1.501(2) . ?
C18 H18A 0.9800 . ?
C18 H18B 0.9800 . ?
C18 H18C 0.9800 . ?
C19 H19A 0.9800 . ?
C19 H19B 0.9800 . ?
C19 H19C 0.9800 . ?
C19 C49 1.498(2) . ?
C20 H20A 0.9800 . ?
C20 H20B 0.9800 . ?
C20 H20C 0.9800 . ?
C20 C67 1.498(3) . ?
C21 H21A 0.9800 . ?
C21 H21B 0.9800 . ?
C21 H21C 0.9800 . ?
C22 H22A 0.9800 . ?
C22 H22B 0.9800 . ?
C22 H22C 0.9800 . ?
C22 C69 1.507(3) . ?
C25 H25A 0.9900 . ?
C25 H25B 0.9900 . ?
C25 C26 1.509(2) . ?
C26 C27 1.394(2) . ?
C27 C28 1.401(3) . ?
C28 C29 1.401(2) . ?
C29 C30 1.380(2) . ?
C30 H30 0.9500 . ?
C41 H41A 0.9900 . ?
C41 H41B 0.9900 . ?
C42 H42A 0.9900 . ?
C42 H42B 0.9900 . ?
C42 C43 1.510(2) . ?
C43 H43A 0.9900 . ?
C43 H43B 0.9900 . ?
C44 H44A 0.9800 . ?
C44 H44B 0.9800 . ?
C44 H44C 0.9800 . ?
C45 H45A 0.9900 . ?
C45 H45B 0.9900 . ?
C45 C46 1.507(2) . ?
C46 C47 1.391(2) . ?
C47 C48 1.395(2) . ?
C48 C49 1.396(2) . ?
C49 C50 1.382(2) . ?
C50 H50 0.9500 . ?
C51 C52 1.510(3) . ?
C52 H52A 0.9800 . ?
C52 H52B 0.9800 . ?
C52 H52C 0.9800 . ?
C53 C54 1.50(3) . ?
C53B C54B 1.53(5) . ?
C54 H54D 0.9800 . ?
C54 H54E 0.9800 . ?
C54 H54F 0.9800 . ?
C54B H54A 0.9800 . ?
C54B H54B 0.9800 . ?
C54B H54C 0.9800 . ?
C65 H65A 0.9900 . ?
C65 H65B 0.9900 . ?
C65 C66 1.504(2) . ?
C66 C67 1.397(2) . ?
C67 C68 1.397(3) . ?
C68 C69 1.395(3) . ?
C69 C70 1.374(3) . ?
C70 H70 0.9500 . ?
Cl1 O11 1.4337(15) . ?
Cl1 O12 1.4390(14) . ?
Cl1 O13 1.4280(16) . ?
Cl1 O14 1.4357(15) . ?
Cl2 O21 1.4242(15) . ?
Cl2 O22 1.4400(13) . ?
Cl2 O23 1.4317(14) . ?
Cl2 O24 1.4370(17) . ?
N1S C2S 1.127(5) . ?
N1SB C2SB 1.163(10) . ?
C1S H1SA 0.9800 . ?
C1S H1SB 0.9800 . ?
C1S H1SC 0.9800 . ?
C1S H1SD 0.9800 . ?
C1S H1SE 0.9800 . ?
C1S H1SF 0.9800 . ?
C1S C2S 1.446(4) . ?
C1S C2SB 1.591(8) . ?

loop_
_geom_torsion_atom_site_label_1
_geom_torsion_atom_site_label_2
_geom_torsion_atom_site_label_3
_geom_torsion_atom_site_label_4
_geom_torsion
_geom_torsion_site_symmetry_1
_geom_torsion_site_symmetry_2
_geom_torsion_site_symmetry_3
_geom_torsion_site_symmetry_4
_geom_torsion_publ_flag
Fe1 O51 C51 O52 16.3(3) . . . . ?
Fe1 O51 C51 C52 -161.94(12) . . . . ?
Fe1 N1 C1 C41 -67.10(15) . . . . ?
Fe1 N1 C2 C3 -41.77(15) . . . . ?
Fe1 N2 C3 C2 -44.64(15) . . . . ?
Fe1 N2 C5 C6 47.98(14) . . . . ?
Fe1 N2 C25 C26 26.85(15) . . . . ?
Fe1 N3 C6 C5 -11.50(17) . . . . ?
Fe1 N3 C6 C7 168.23(13) . . . . ?
Fe1 N3 C10 C9 -171.21(12) . . . . ?
Fe1 N4 C26 C25 0.37(18) . . . . ?
Fe1 N4 C26 C27 178.81(12) . . . . ?
Fe1 N4 C30 C29 179.22(13) . . . . ?
Fe2 O53 C53 O54 22.1(6) . . . . ?
Fe2 O53 C53 C54 -156.8(10) . . . . ?
Fe2 O53 C53B O54B 16.2(12) . . . . ?
Fe2 O53 C53B C54B -157(2) . . . . ?
Fe2 N41 C41 C1 -60.81(15) . . . . ?
Fe2 N41 C42 C43 -41.52(15) . . . . ?
Fe2 N42 C43 C42 -45.65(14) . . . . ?
Fe2 N42 C45 C46 48.75(13) . . . . ?
Fe2 N42 C65 C66 20.46(17) . . . . ?
Fe2 N43 C46 C45 -9.38(17) . . . . ?
Fe2 N43 C46 C47 169.07(12) . . . . ?
Fe2 N43 C50 C49 -170.90(12) . . . . ?
Fe2 N44 C66 C65 2.07(19) . . . . ?
Fe2 N44 C66 C67 179.47(12) . . . . ?
Fe2 N44 C70 C69 -178.11(14) . . . . ?
O5 C8 C9 C10 177.81(15) . . . . ?
O5 C8 C9 C13 -1.0(2) . . . . ?
O6 C28 C29 C16 -3.3(3) . . . . ?
O6 C28 C29 C30 -179.59(16) . . . . ?
O7 C48 C49 C19 -0.6(2) . . . . ?
O7 C48 C49 C50 -179.35(15) . . . . ?
O8 C68 C69 C22 1.0(3) . . . . ?
O8 C68 C69 C70 -176.53(16) . . . . ?
N1 C1 C41 N41 136.21(14) . . . . ?
N1 C2 C3 N2 60.92(17) . . . . ?
N2 C5 C6 N3 -25.04(19) . . . . ?
N2 C5 C6 C7 155.23(15) . . . . ?
N2 C25 C26 N4 -18.57(19) . . . . ?
N2 C25 C26 C27 162.96(14) . . . . ?
N3 C6 C7 C8 4.9(2) . . . . ?
N3 C6 C7 C11 -173.72(15) . . . . ?
N4 C26 C27 C14 -178.75(15) . . . . ?
N4 C26 C27 C28 1.1(2) . . . . ?
N41 C42 C43 N42 60.79(17) . . . . ?
N42 C45 C46 N43 -27.82(18) . . . . ?
N42 C45 C46 C47 153.70(14) . . . . ?
N42 C65 C66 N44 -15.1(2) . . . . ?
N42 C65 C66 C67 167.42(14) . . . . ?
N43 C46 C47 C17 -172.58(15) . . . . ?
N43 C46 C47 C48 4.8(2) . . . . ?
N44 C66 C67 C20 177.79(16) . . . . ?
N44 C66 C67 C68 -1.3(2) . . . . ?
C1 N1 C2 C3 76.57(16) . . . . ?
C2 N1 C1 C41 179.36(13) . . . . ?
C3 N2 C5 C6 165.20(13) . . . . ?
C3 N2 C25 C26 -93.63(16) . . . . ?
C4 N1 C1 C41 62.63(17) . . . . ?
C4 N1 C2 C3 -166.99(14) . . . . ?
C5 N2 C3 C2 -160.41(13) . . . . ?
C5 N2 C25 C26 143.92(13) . . . . ?
C5 C6 C7 C8 -175.41(15) . . . . ?
C5 C6 C7 C11 6.0(2) . . . . ?
C6 N3 C10 C9 -2.1(2) . . . . ?
C6 C7 C8 O5 178.46(14) . . . . ?
C6 C7 C8 C9 -3.6(2) . . . . ?
C7 C8 C9 C10 -0.1(2) . . . . ?
C7 C8 C9 C13 -178.95(16) . . . . ?
C8 C9 C10 N3 3.1(2) . . . . ?
C10 N3 C6 C5 178.13(14) . . . . ?
C10 N3 C6 C7 -2.1(2) . . . . ?
C11 C7 C8 O5 -3.0(2) . . . . ?
C11 C7 C8 C9 174.97(16) . . . . ?
C12 O5 C8 C7 -86.2(2) . . . . ?
C12 O5 C8 C9 95.84(19) . . . . ?
C13 C9 C10 N3 -178.04(16) . . . . ?
C14 C27 C28 O6 -2.0(2) . . . . ?
C14 C27 C28 C29 -177.46(16) . . . . ?
C15 O6 C28 C27 121.79(18) . . . . ?
C15 O6 C28 C29 -62.8(2) . . . . ?
C16 C29 C30 N4 -173.96(17) . . . . ?
C17 C47 C48 O7 -6.2(3) . . . . ?
C17 C47 C48 C49 170.87(16) . . . . ?
C18 O7 C48 C47 -67.1(2) . . . . ?
C18 O7 C48 C49 115.74(19) . . . . ?
C19 C49 C50 N43 -177.28(16) . . . . ?
C20 C67 C68 O8 -1.5(3) . . . . ?
C20 C67 C68 C69 -177.69(17) . . . . ?
C21 O8 C68 C67 88.1(2) . . . . ?
C21 O8 C68 C69 -95.6(2) . . . . ?
C22 C69 C70 N44 -178.63(18) . . . . ?
C25 N2 C3 C2 77.36(16) . . . . ?
C25 N2 C5 C6 -72.12(16) . . . . ?
C25 C26 C27 C14 -0.4(2) . . . . ?
C25 C26 C27 C28 179.47(15) . . . . ?
C26 N4 C30 C29 1.1(2) . . . . ?
C26 C27 C28 O6 178.10(15) . . . . ?
C26 C27 C28 C29 2.7(2) . . . . ?
C27 C28 C29 C16 171.97(17) . . . . ?
C27 C28 C29 C30 -4.3(2) . . . . ?
C28 C29 C30 N4 2.5(3) . . . . ?
C30 N4 C26 C25 178.55(14) . . . . ?
C30 N4 C26 C27 -3.0(2) . . . . ?
C41 N41 C42 C43 77.28(16) . . . . ?
C42 N41 C41 C1 -176.42(13) . . . . ?
C43 N42 C45 C46 163.99(12) . . . . ?
C43 N42 C65 C66 -99.51(16) . . . . ?
C44 N41 C41 C1 65.99(17) . . . . ?
C44 N41 C42 C43 -165.06(14) . . . . ?
C45 N42 C43 C42 -159.18(13) . . . . ?
C45 N42 C65 C66 136.01(14) . . . . ?
C45 C46 C47 C17 5.8(2) . . . . ?
C45 C46 C47 C48 -176.88(14) . . . . ?
C46 N43 C50 C49 -3.2(2) . . . . ?
C46 C47 C48 O7 176.53(15) . . . . ?
C46 C47 C48 C49 -6.4(2) . . . . ?
C47 C48 C49 C19 -177.74(16) . . . . ?
C47 C48 C49 C50 3.5(2) . . . . ?
C48 C49 C50 N43 1.5(2) . . . . ?
C50 N43 C46 C45 -178.56(14) . . . . ?
C50 N43 C46 C47 -0.1(2) . . . . ?
C65 N42 C43 C42 77.89(16) . . . . ?
C65 N42 C45 C46 -72.35(15) . . . . ?
C65 C66 C67 C20 -4.9(2) . . . . ?
C65 C66 C67 C68 175.98(15) . . . . ?
C66 N44 C70 C69 1.3(3) . . . . ?
C66 C67 C68 O8 177.61(15) . . . . ?
C66 C67 C68 C69 1.4(2) . . . . ?
C67 C68 C69 C22 177.20(17) . . . . ?
C67 C68 C69 C70 -0.3(3) . . . . ?
C68 C69 C70 N44 -1.1(3) . . . . ?
C70 N44 C66 C65 -177.37(15) . . . . ?
C70 N44 C66 C67 0.0(2) . . . . ?
